data_1517557
loop_
_publ_author_name
'Shen, Junjian'
'Yuan, Dafei'
'Qiao, Yan'
'Shen, Xingxing'
'Zhang, Zhongbo'
'Zhong, Yuwu'
'Yi, Yuanping'
'Zhu, Xiaozhang'

_publ_section_title
;
 Diaceno[a,e]pentalenes from Homoannulations of o-Alkynylaryliodides
 Utilizing a Unique Pd(OAc)2/n-Bu4NOAc Catalytic Combination.
;
_journal_issue 18
_journal_name_full 'Organic letters'
_journal_page_first 4924
_journal_page_last 4927
_journal_paper_doi 10.1021/ol502440d
_journal_volume 16
_journal_year 2014
_chemical_formula_moiety 'C60 H20 O2'
_chemical_formula_sum 'C60 H58 O2'
_chemical_formula_weight 811.06
_chemical_name_systematic
; 
 ? 
;
_space_group_IT_number 2
_symmetry_cell_setting triclinic
_symmetry_space_group_name_Hall '-P 1'
_symmetry_space_group_name_H-M 'P -1'
_atom_sites_solution_hydrogens geom
_atom_sites_solution_primary direct
_atom_sites_solution_secondary difmap
_audit_creation_method SHELXL-97
_cell_angle_alpha 75.475(14)
_cell_angle_beta 80.285(16)
_cell_angle_gamma 73.290(15)
_cell_formula_units_Z 1
_cell_length_a 6.3965(13)
_cell_length_b 9.8109(15)
_cell_length_c 19.436(2)
_cell_measurement_reflns_used 2406
_cell_measurement_temperature 113(2)
_cell_measurement_theta_max 27.88
_cell_measurement_theta_min 2.18
_cell_volume 1124.7(3)
_computing_cell_refinement CrystalClear
_computing_data_collection 'CrystalClear (Rigaku Inc., 2008)'
_computing_data_reduction CrystalClear
_computing_molecular_graphics 'CrystalStructure 4.0'
_computing_publication_material 'CrystalStructure 4.0 (Rigaku, 2009)'
_computing_structure_refinement 'SHELXL-97 (Sheldrick, 2008)'
_computing_structure_solution 'SHELXS-97 (Sheldrick, 2008)'
_diffrn_ambient_temperature 113(2)
_diffrn_detector_area_resol_mean 7.314
_diffrn_measured_fraction_theta_full 0.996
_diffrn_measured_fraction_theta_max 0.996
_diffrn_measurement_device_type 'Rigaku Saturn70 CCD'
_diffrn_measurement_method \w
_diffrn_radiation_monochromator multilayer
_diffrn_radiation_source 'rotating anode'
_diffrn_radiation_type MoK\a
_diffrn_radiation_wavelength 0.71075
_diffrn_reflns_av_R_equivalents 0.0501
_diffrn_reflns_av_sigmaI/netI 0.0622
_diffrn_reflns_limit_h_max 7
_diffrn_reflns_limit_h_min -7
_diffrn_reflns_limit_k_max 11
_diffrn_reflns_limit_k_min -11
_diffrn_reflns_limit_l_max 23
_diffrn_reflns_limit_l_min -23
_diffrn_reflns_number 11096
_diffrn_reflns_theta_full 25.00
_diffrn_reflns_theta_max 25.00
_diffrn_reflns_theta_min 2.18
_diffrn_standards_decay_% 0
_diffrn_standards_interval_count 0
_diffrn_standards_number 0
_exptl_absorpt_coefficient_mu 0.070
_exptl_absorpt_correction_T_max 0.9888
_exptl_absorpt_correction_T_min 0.9819
_exptl_absorpt_correction_type multi-scan
_exptl_absorpt_process_details 'Jacobson, R. (1998) Private communication'
_exptl_crystal_colour colorless
_exptl_crystal_density_diffrn 1.197
_exptl_crystal_density_method 'not measured'
_exptl_crystal_description prism
_exptl_crystal_F_000 434
_exptl_crystal_size_max 0.26
_exptl_crystal_size_mid 0.18
_exptl_crystal_size_min 0.16
_refine_diff_density_max 0.635
_refine_diff_density_min -0.322
_refine_diff_density_rms 0.063
_refine_ls_extinction_coef 0.034(16)
_refine_ls_extinction_expression Fc^*^=kFc[1+0.001xFc^2^\l^3^/sin(2\q)]^-1/4^
_refine_ls_extinction_method SHELXL
_refine_ls_goodness_of_fit_ref 1.065
_refine_ls_hydrogen_treatment constr
_refine_ls_matrix_type full
_refine_ls_number_parameters 294
_refine_ls_number_reflns 3969
_refine_ls_number_restraints 14
_refine_ls_restrained_S_all 1.075
_refine_ls_R_factor_all 0.1289
_refine_ls_R_factor_gt 0.0905
_refine_ls_shift/su_max 0.001
_refine_ls_shift/su_mean 0.000
_refine_ls_structure_factor_coef Fsqd
_refine_ls_weighting_details 'calc w=1/[\s^2^(Fo^2^)+(0.1651P)^2^+0.3759P] where P=(Fo^2^+2Fc^2^)/3'
_refine_ls_weighting_scheme calc
_refine_ls_wR_factor_gt 0.2541
_refine_ls_wR_factor_ref 0.2893
_reflns_number_gt 2493
_reflns_number_total 3969
_reflns_threshold_expression >2sigma(I)
_cod_data_source_file ol502440d_si_005.cif
_cod_data_source_block shelxl
_cod_depositor_comments 'Adding full bibliography for 1517557--1517560.cif.'
_cod_database_code 1517557

loop_
_symmetry_equiv_pos_as_xyz
'x, y, z'
'-x, -y, -z'

loop_
_atom_site_label
_atom_site_type_symbol
_atom_site_fract_x
_atom_site_fract_y
_atom_site_fract_z
_atom_site_U_iso_or_equiv
_atom_site_adp_type
_atom_site_occupancy
_atom_site_symmetry_multiplicity
_atom_site_calc_flag
_atom_site_refinement_flags
_atom_site_disorder_assembly
_atom_site_disorder_group
O1 O 0.1190(5) 0.4604(3) 0.83387(14) 0.0654(8) Uani 1 1 d . . .
C1 C 0.1322(5) 0.8633(3) 0.56908(18) 0.0375(8) Uani 1 1 d . . .
C2 C 0.3281(5) 0.8567(3) 0.51583(17) 0.0367(8) Uani 1 1 d . . .
C3 C 0.5354(5) 0.7692(3) 0.52013(18) 0.0380(8) Uani 1 1 d . . .
H3 H 0.5725 0.7013 0.5634 0.046 Uiso 1 1 calc R . .
C4 C 0.6980(5) 0.7787(3) 0.45998(17) 0.0364(8) Uani 1 1 d . . .
C5 C 0.9140(5) 0.6950(3) 0.46357(18) 0.0373(8) Uani 1 1 d . . .
H5 H 0.9545 0.6313 0.5076 0.045 Uiso 1 1 calc R . .
C6 C 1.0738(5) 0.7012(3) 0.40475(18) 0.0381(8) Uani 1 1 d . . .
C7 C 1.2957(5) 0.6173(3) 0.4090(2) 0.0429(8) Uani 1 1 d . . .
H7 H 1.3385 0.5567 0.4534 0.051 Uiso 1 1 calc R . .
C8 C 1.4473(5) 0.6220(4) 0.3510(2) 0.0498(10) Uani 1 1 d . . .
H8 H 1.5930 0.5628 0.3548 0.060 Uiso 1 1 calc R . .
C9 C 1.3877(5) 0.7155(4) 0.2849(2) 0.0524(10) Uani 1 1 d . . .
H9 H 1.4940 0.7182 0.2444 0.063 Uiso 1 1 calc R . .
C10 C 1.1778(5) 0.8020(4) 0.2790(2) 0.0469(9) Uani 1 1 d . . .
H10 H 1.1416 0.8659 0.2347 0.056 Uiso 1 1 calc R . .
C11 C 1.0141(5) 0.7973(3) 0.33817(18) 0.0391(8) Uani 1 1 d . . .
C12 C 0.7970(5) 0.8838(3) 0.33437(19) 0.0408(8) Uani 1 1 d . . .
H12 H 0.7573 0.9485 0.2905 0.049 Uiso 1 1 calc R . .
C13 C 0.6388(5) 0.8775(3) 0.39292(18) 0.0370(8) Uani 1 1 d . . .
C14 C 0.4168(5) 0.9674(3) 0.38984(18) 0.0384(8) Uani 1 1 d . . .
H14 H 0.3734 1.0325 0.3465 0.046 Uiso 1 1 calc R . .
C15 C 0.2690(5) 0.9589(3) 0.44934(18) 0.0369(8) Uani 1 1 d . . .
C16 C 0.0347(5) 1.0324(3) 0.46352(17) 0.0362(8) Uani 1 1 d . . .
C17 C 0.1209(5) 0.7636(3) 0.63998(17) 0.0383(8) Uani 1 1 d . . .
C18 C -0.0405(5) 0.6877(3) 0.65962(18) 0.0424(8) Uani 1 1 d . . .
H18 H -0.1498 0.7066 0.6284 0.051 Uiso 1 1 calc R . .
C19 C -0.0470(5) 0.5858(4) 0.72300(18) 0.0463(9) Uani 1 1 d . . .
H19 H -0.1573 0.5339 0.7346 0.056 Uiso 1 1 calc R . .
C20 C 0.1091(5) 0.5600(3) 0.76943(18) 0.0458(9) Uani 1 1 d . . .
C21 C 0.2699(5) 0.6362(4) 0.75142(19) 0.0474(9) Uani 1 1 d . . .
H21 H 0.3753 0.6202 0.7836 0.057 Uiso 1 1 calc R . .
C22 C 0.2777(5) 0.7347(3) 0.68728(18) 0.0423(8) Uani 1 1 d . . .
H22 H 0.3913 0.7837 0.6750 0.051 Uiso 1 1 calc R . .
C23 C -0.0309(9) 0.3713(6) 0.8516(3) 0.0939(17) Uani 1 1 d . . .
H23A H -0.0112 0.3138 0.8147 0.113 Uiso 1 1 calc R . .
H23B H -0.1836 0.4329 0.8537 0.113 Uiso 1 1 calc R . .
C24 C 0.0119(13) 0.2714(8) 0.9226(3) 0.120(2) Uani 1 1 d . A .
H24 H -0.0863 0.2055 0.9283 0.144 Uiso 1 1 calc R . .
C25 C 0.2280(13) 0.1729(8) 0.9249(3) 0.129(2) Uani 1 1 d . . .
H25A H 0.2440 0.1181 0.9748 0.155 Uiso 1 1 calc R . .
H25B H 0.3373 0.2314 0.9117 0.155 Uiso 1 1 calc R . .
C26 C 0.2844(13) 0.0617(8) 0.8759(3) 0.123(2) Uani 1 1 d . . .
H26A H 0.1713 0.0063 0.8866 0.148 Uiso 1 1 calc R . .
H26B H 0.2823 0.1148 0.8254 0.148 Uiso 1 1 calc R . .
C27 C 0.5059(13) -0.0426(8) 0.8863(3) 0.130(2) Uani 1 1 d . . .
H27A H 0.6134 0.0148 0.8823 0.156 Uiso 1 1 calc R . .
H27B H 0.5000 -0.1021 0.9356 0.156 Uiso 1 1 calc R . .
C28 C 0.5902(14) -0.1432(8) 0.8362(3) 0.143(3) Uani 1 1 d . . .
H28A H 0.4892 -0.2043 0.8408 0.215 Uiso 1 1 calc R . .
H28B H 0.7354 -0.2052 0.8478 0.215 Uiso 1 1 calc R . .
H28C H 0.6015 -0.0864 0.7871 0.215 Uiso 1 1 calc R . .
C29 C -0.0677(16) 0.3418(12) 0.9780(4) 0.191(4) Uani 1 1 d D . .
H29A H -0.0043 0.4232 0.9677 0.230 Uiso 0.703(12) 1 d PR A 1
H29B H -0.0164 0.2788 1.0216 0.230 Uiso 0.703(12) 1 d PR A 1
H29C H -0.2095 0.4054 0.9682 0.230 Uiso 0.297(12) 1 d PR A 2
H29D H 0.0286 0.4028 0.9748 0.230 Uiso 0.297(12) 1 d PR A 2
C30 C -0.314(2) 0.4200(19) 0.9905(9) 0.246(9) Uani 0.703(12) 1 d PDU A 1
H30A H -0.3475 0.4386 1.0389 0.369 Uiso 0.703(12) 1 calc PR A 1
H30B H -0.4037 0.3581 0.9850 0.369 Uiso 0.703(12) 1 calc PR A 1
H30C H -0.3478 0.5127 0.9556 0.369 Uiso 0.703(12) 1 calc PR A 1
C30' C -0.085(3) 0.2708(17) 1.0543(6) 0.082(6) Uani 0.297(12) 1 d PDU A 2
H30D H -0.2054 0.2234 1.0651 0.123 Uiso 0.297(12) 1 calc PR A 2
H30E H -0.1126 0.3440 1.0833 0.123 Uiso 0.297(12) 1 calc PR A 2
H30F H 0.0532 0.1976 1.0653 0.123 Uiso 0.297(12) 1 calc PR A 2

loop_
_atom_site_aniso_label
_atom_site_aniso_U_11
_atom_site_aniso_U_22
_atom_site_aniso_U_33
_atom_site_aniso_U_23
_atom_site_aniso_U_13
_atom_site_aniso_U_12
O1 0.0782(19) 0.0560(17) 0.0564(17) -0.0031(13) -0.0146(14) -0.0120(14)
C1 0.0292(16) 0.0299(16) 0.059(2) -0.0181(14) -0.0122(14) -0.0040(13)
C2 0.0284(16) 0.0297(16) 0.056(2) -0.0161(14) -0.0089(14) -0.0054(12)
C3 0.0322(17) 0.0312(16) 0.054(2) -0.0147(14) -0.0086(14) -0.0055(13)
C4 0.0302(16) 0.0266(15) 0.057(2) -0.0154(14) -0.0094(14) -0.0061(12)
C5 0.0286(16) 0.0282(15) 0.059(2) -0.0160(14) -0.0109(14) -0.0050(12)
C6 0.0290(16) 0.0275(15) 0.061(2) -0.0191(14) -0.0072(14) -0.0032(12)
C7 0.0279(16) 0.0305(16) 0.073(2) -0.0205(15) -0.0098(15) -0.0014(13)
C8 0.0277(17) 0.0392(19) 0.084(3) -0.0277(18) -0.0049(17) 0.0007(14)
C9 0.0355(19) 0.048(2) 0.075(3) -0.0230(18) 0.0020(17) -0.0082(15)
C10 0.0382(18) 0.0427(19) 0.061(2) -0.0188(16) -0.0013(16) -0.0087(15)
C11 0.0295(16) 0.0324(16) 0.058(2) -0.0177(14) -0.0038(14) -0.0058(13)
C12 0.0329(17) 0.0321(16) 0.060(2) -0.0166(15) -0.0105(15) -0.0043(13)
C13 0.0260(15) 0.0271(15) 0.062(2) -0.0182(14) -0.0061(14) -0.0046(12)
C14 0.0299(16) 0.0290(16) 0.060(2) -0.0163(14) -0.0109(15) -0.0042(13)
C15 0.0230(15) 0.0272(15) 0.065(2) -0.0204(14) -0.0066(14) -0.0029(12)
C16 0.0321(17) 0.0269(15) 0.0537(19) -0.0119(13) -0.0108(14) -0.0073(12)
C17 0.0338(17) 0.0284(15) 0.051(2) -0.0096(13) -0.0092(14) -0.0011(12)
C18 0.0329(17) 0.0368(17) 0.055(2) -0.0109(15) -0.0136(14) 0.0011(13)
C19 0.0378(18) 0.0407(19) 0.055(2) -0.0061(15) -0.0028(15) -0.0062(14)
C20 0.049(2) 0.0371(18) 0.046(2) -0.0093(15) -0.0055(16) -0.0020(15)
C21 0.0428(19) 0.0418(19) 0.059(2) -0.0170(16) -0.0206(16) 0.0004(15)
C22 0.0355(17) 0.0368(17) 0.057(2) -0.0161(15) -0.0124(15) -0.0042(13)
C23 0.109(4) 0.086(4) 0.076(3) 0.026(3) -0.012(3) -0.046(3)
C24 0.166(7) 0.107(5) 0.069(4) 0.009(3) -0.019(4) -0.027(5)
C25 0.176(7) 0.123(5) 0.065(4) 0.011(3) -0.043(4) -0.012(5)
C26 0.178(7) 0.122(5) 0.067(4) 0.000(3) -0.033(4) -0.041(5)
C27 0.175(7) 0.116(5) 0.090(4) 0.002(4) -0.058(4) -0.019(5)
C28 0.218(8) 0.114(5) 0.098(5) -0.031(4) -0.014(5) -0.037(5)
C29 0.189(9) 0.215(10) 0.109(6) -0.033(6) -0.018(6) 0.044(7)
C30 0.230(11) 0.256(12) 0.213(11) -0.033(8) -0.007(8) -0.028(8)
C30' 0.095(9) 0.082(9) 0.062(8) -0.015(6) 0.014(6) -0.024(7)

loop_
_atom_type_symbol
_atom_type_description
_atom_type_scat_dispersion_real
_atom_type_scat_dispersion_imag
_atom_type_scat_source
C C 0.0033 0.0016 'International Tables Vol C Tables 4.2.6.8 and 6.1.1.4'
H H 0.0000 0.0000 'International Tables Vol C Tables 4.2.6.8 and 6.1.1.4'
O O 0.0106 0.0060 'International Tables Vol C Tables 4.2.6.8 and 6.1.1.4'

loop_
_geom_angle_atom_site_label_1
_geom_angle_atom_site_label_2
_geom_angle_atom_site_label_3
_geom_angle
_geom_angle_site_symmetry_1
_geom_angle_site_symmetry_3
C20 O1 C23 118.0(3) . .
C16 C1 C17 128.2(3) 2_576 .
C16 C1 C2 106.1(3) 2_576 .
C17 C1 C2 125.3(3) . .
C3 C2 C15 120.0(3) . .
C3 C2 C1 130.3(3) . .
C15 C2 C1 109.5(2) . .
C2 C3 C4 120.5(3) . .
C2 C3 H3 119.8 . .
C4 C3 H3 119.8 . .
C5 C4 C3 121.9(3) . .
C5 C4 C13 118.3(3) . .
C3 C4 C13 119.8(3) . .
C4 C5 C6 122.5(3) . .
C4 C5 H5 118.8 . .
C6 C5 H5 118.8 . .
C5 C6 C7 122.3(3) . .
C5 C6 C11 119.1(3) . .
C7 C6 C11 118.5(3) . .
C8 C7 C6 121.6(3) . .
C8 C7 H7 119.2 . .
C6 C7 H7 119.2 . .
C7 C8 C9 119.9(3) . .
C7 C8 H8 120.1 . .
C9 C8 H8 120.1 . .
C10 C9 C8 120.5(3) . .
C10 C9 H9 119.7 . .
C8 C9 H9 119.7 . .
C9 C10 C11 121.0(3) . .
C9 C10 H10 119.5 . .
C11 C10 H10 119.5 . .
C12 C11 C10 122.8(3) . .
C12 C11 C6 118.8(3) . .
C10 C11 C6 118.4(3) . .
C13 C12 C11 122.0(3) . .
C13 C12 H12 119.0 . .
C11 C12 H12 119.0 . .
C12 C13 C14 122.3(3) . .
C12 C13 C4 119.3(3) . .
C14 C13 C4 118.3(3) . .
C15 C14 C13 120.0(3) . .
C15 C14 H14 120.0 . .
C13 C14 H14 120.0 . .
C14 C15 C2 121.4(3) . .
C14 C15 C16 133.3(3) . .
C2 C15 C16 105.3(3) . .
C1 C16 C16 112.3(3) 2_576 2_576
C1 C16 C15 141.1(3) 2_576 .
C16 C16 C15 106.6(3) 2_576 .
C18 C17 C22 117.6(3) . .
C18 C17 C1 120.3(3) . .
C22 C17 C1 122.0(3) . .
C19 C18 C17 122.1(3) . .
C19 C18 H18 118.9 . .
C17 C18 H18 118.9 . .
C18 C19 C20 119.3(3) . .
C18 C19 H19 120.4 . .
C20 C19 H19 120.4 . .
O1 C20 C19 124.2(3) . .
O1 C20 C21 116.2(3) . .
C19 C20 C21 119.6(3) . .
C22 C21 C20 120.5(3) . .
C22 C21 H21 119.8 . .
C20 C21 H21 119.8 . .
C21 C22 C17 121.0(3) . .
C21 C22 H22 119.5 . .
C17 C22 H22 119.5 . .
O1 C23 C24 108.5(5) . .
O1 C23 H23A 110.0 . .
C24 C23 H23A 110.0 . .
O1 C23 H23B 110.0 . .
C24 C23 H23B 110.0 . .
H23A C23 H23B 108.4 . .
C29 C24 C25 117.6(7) . .
C29 C24 C23 112.2(6) . .
C25 C24 C23 114.7(6) . .
C29 C24 H24 103.4 . .
C25 C24 H24 103.4 . .
C23 C24 H24 103.4 . .
C24 C25 C26 115.9(6) . .
C24 C25 H25A 108.3 . .
C26 C25 H25A 108.3 . .
C24 C25 H25B 108.3 . .
C26 C25 H25B 108.3 . .
H25A C25 H25B 107.4 . .
C27 C26 C25 111.7(6) . .
C27 C26 H26A 109.3 . .
C25 C26 H26A 109.3 . .
C27 C26 H26B 109.3 . .
C25 C26 H26B 109.3 . .
H26A C26 H26B 107.9 . .
C28 C27 C26 116.7(6) . .
C28 C27 H27A 108.1 . .
C26 C27 H27A 108.1 . .
C28 C27 H27B 108.1 . .
C26 C27 H27B 108.1 . .
H27A C27 H27B 107.3 . .
C27 C28 H28A 109.5 . .
C27 C28 H28B 109.5 . .
H28A C28 H28B 109.5 . .
C27 C28 H28C 109.5 . .
H28A C28 H28C 109.5 . .
H28B C28 H28C 109.5 . .
C24 C29 C30' 125.5(10) . .
C24 C29 C30 121.5(10) . .
C30' C29 C30 86.7(10) . .
C24 C29 H29A 106.1 . .
C30' C29 H29A 113.6 . .
C30 C29 H29A 100.4 . .
C24 C29 H29B 109.5 . .
C30' C29 H29B 23.7 . .
C30 C29 H29B 110.4 . .
H29A C29 H29B 107.6 . .
C24 C29 H29C 107.9 . .
C30' C29 H29C 107.1 . .
C30 C29 H29C 20.4 . .
H29A C29 H29C 91.2 . .
H29B C29 H29C 130.8 . .
C24 C29 H29D 104.8 . .
C30' C29 H29D 103.5 . .
C30 C29 H29D 113.6 . .
H29A C29 H29D 16.4 . .
H29B C29 H29D 93.2 . .
H29C C29 H29D 106.9 . .
C29 C30 H29C 27.2 . .
C29 C30 H30A 109.5 . .
H29C C30 H30A 130.3 . .
C29 C30 H30B 109.5 . .
H29C C30 H30B 109.8 . .
C29 C30 H30C 109.5 . .
H29C C30 H30C 84.5 . .
C29 C30' H29B 33.1 . .
C29 C30' H30D 109.5 . .
C29 C30' H30E 109.5 . .
H30D C30' H30E 109.5 . .
C29 C30' H30F 109.5 . .
H30D C30' H30F 109.5 . .
H30E C30' H30F 109.5 . .

loop_
_geom_bond_atom_site_label_1
_geom_bond_atom_site_label_2
_geom_bond_distance
_geom_bond_site_symmetry_2
O1 C20 1.380(4) .
O1 C23 1.421(5) .
C1 C16 1.365(4) 2_576
C1 C17 1.480(4) .
C1 C2 1.481(4) .
C2 C3 1.360(4) .
C2 C15 1.455(4) .
C3 C4 1.431(4) .
C3 H3 0.9500 .
C4 C5 1.392(4) .
C4 C13 1.451(4) .
C5 C6 1.401(4) .
C5 H5 0.9500 .
C6 C7 1.426(4) .
C6 C11 1.434(5) .
C7 C8 1.357(5) .
C7 H7 0.9500 .
C8 C9 1.418(5) .
C8 H8 0.9500 .
C9 C10 1.373(5) .
C9 H9 0.9500 .
C10 C11 1.420(4) .
C10 H10 0.9500 .
C11 C12 1.407(4) .
C12 C13 1.391(4) .
C12 H12 0.9500 .
C13 C14 1.442(4) .
C14 C15 1.366(4) .
C14 H14 0.9500 .
C15 C16 1.476(4) .
C16 C1 1.365(4) 2_576
C16 C16 1.453(6) 2_576
C17 C18 1.390(4) .
C17 C22 1.395(4) .
C18 C19 1.381(5) .
C18 H18 0.9500 .
C19 C20 1.386(5) .
C19 H19 0.9500 .
C20 C21 1.389(5) .
C21 C22 1.376(5) .
C21 H21 0.9500 .
C22 H22 0.9500 .
C23 C24 1.496(7) .
C23 H23A 0.9900 .
C23 H23B 0.9900 .
C24 C29 1.371(10) .
C24 C25 1.441(8) .
C24 H24 1.0000 .
C25 C26 1.551(9) .
C25 H25A 0.9900 .
C25 H25B 0.9900 .
C26 C27 1.502(9) .
C26 H26A 0.9900 .
C26 H26B 0.9900 .
C27 C28 1.486(9) .
C27 H27A 0.9900 .
C27 H27B 0.9900 .
C28 H28A 0.9800 .
C28 H28B 0.9800 .
C28 H28C 0.9800 .
C29 C30' 1.472(9) .
C29 C30 1.551(9) .
C29 H29A 0.9600 .
C29 H29B 0.9601 .
C29 H29C 0.9601 .
C29 H29D 0.9600 .
C30 H29C 0.7323 .
C30 H30A 0.9800 .
C30 H30B 0.9800 .
C30 H30C 0.9800 .
C30' H29B 0.7081 .
C30' H30D 0.9800 .
C30' H30E 0.9800 .
C30' H30F 0.9800 .

loop_
_geom_torsion_atom_site_label_1
_geom_torsion_atom_site_label_2
_geom_torsion_atom_site_label_3
_geom_torsion_atom_site_label_4
_geom_torsion
_geom_torsion_site_symmetry_1
_geom_torsion_site_symmetry_4
C16 C1 C2 C3 -178.2(3) 2_576 .
C17 C1 C2 C3 -4.2(5) . .
C16 C1 C2 C15 -1.5(3) 2_576 .
C17 C1 C2 C15 172.5(3) . .
C15 C2 C3 C4 1.2(4) . .
C1 C2 C3 C4 177.5(3) . .
C2 C3 C4 C5 177.3(3) . .
C2 C3 C4 C13 -2.9(4) . .
C3 C4 C5 C6 178.8(3) . .
C13 C4 C5 C6 -1.0(4) . .
C4 C5 C6 C7 178.9(3) . .
C4 C5 C6 C11 0.1(4) . .
C5 C6 C7 C8 178.4(3) . .
C11 C6 C7 C8 -2.8(5) . .
C6 C7 C8 C9 2.0(5) . .
C7 C8 C9 C10 0.3(5) . .
C8 C9 C10 C11 -1.7(5) . .
C9 C10 C11 C12 -179.9(3) . .
C9 C10 C11 C6 0.9(5) . .
C5 C6 C11 C12 0.9(4) . .
C7 C6 C11 C12 -178.0(3) . .
C5 C6 C11 C10 -179.8(3) . .
C7 C6 C11 C10 1.3(4) . .
C10 C11 C12 C13 179.9(3) . .
C6 C11 C12 C13 -0.8(5) . .
C11 C12 C13 C14 179.0(3) . .
C11 C12 C13 C4 -0.2(4) . .
C5 C4 C13 C12 1.1(4) . .
C3 C4 C13 C12 -178.7(3) . .
C5 C4 C13 C14 -178.1(2) . .
C3 C4 C13 C14 2.1(4) . .
C12 C13 C14 C15 -178.7(3) . .
C4 C13 C14 C15 0.5(4) . .
C13 C14 C15 C2 -2.2(4) . .
C13 C14 C15 C16 -179.0(3) . .
C3 C2 C15 C14 1.4(4) . .
C1 C2 C15 C14 -175.6(3) . .
C3 C2 C15 C16 179.0(2) . .
C1 C2 C15 C16 1.9(3) . .
C14 C15 C16 C1 -3.4(6) . 2_576
C2 C15 C16 C1 179.4(4) . 2_576
C14 C15 C16 C16 175.5(3) . 2_576
C2 C15 C16 C16 -1.6(4) . 2_576
C16 C1 C17 C18 47.3(5) 2_576 .
C2 C1 C17 C18 -125.4(3) . .
C16 C1 C17 C22 -137.0(3) 2_576 .
C2 C1 C17 C22 50.3(4) . .
C22 C17 C18 C19 -0.7(5) . .
C1 C17 C18 C19 175.2(3) . .
C17 C18 C19 C20 1.4(5) . .
C23 O1 C20 C19 4.6(5) . .
C23 O1 C20 C21 -174.8(4) . .
C18 C19 C20 O1 -179.7(3) . .
C18 C19 C20 C21 -0.3(5) . .
O1 C20 C21 C22 178.1(3) . .
C19 C20 C21 C22 -1.3(5) . .
C20 C21 C22 C17 2.0(5) . .
C18 C17 C22 C21 -1.0(5) . .
C1 C17 C22 C21 -176.8(3) . .
C20 O1 C23 C24 179.2(4) . .
O1 C23 C24 C29 75.8(8) . .
O1 C23 C24 C25 -61.7(8) . .
C29 C24 C25 C26 162.0(8) . .
C23 C24 C25 C26 -63.0(8) . .
C24 C25 C26 C27 -175.8(6) . .
C25 C26 C27 C28 -172.9(6) . .
C25 C24 C29 C30' -54.4(15) . .
C23 C24 C29 C30' 169.4(11) . .
C25 C24 C29 C30 -165.1(10) . .
C23 C24 C29 C30 58.7(13) . .
